data_1508696
loop_
_publ_author_name
'Goldberg, Alexander F. G.'
'O'Connor, Nicholas R'
'Craig, 2nd, Robert A'
'Stoltz, Brian M.'

_publ_section_title
;
 Lewis acid mediated (3 + 2) cycloadditions of donor-acceptor
 cyclopropanes with heterocumulenes.
;
_journal_issue 20
_journal_name_full 'Organic letters'
_journal_page_first 5314
_journal_page_last 5317
_journal_paper_doi 10.1021/ol302494n
_journal_volume 14
_journal_year 2012
_chemical_absolute_configuration ad
_chemical_formula_moiety 'C20 H29 N2 O4, Br, H2 O'
_chemical_formula_sum 'C20 H31 Br N2 O5'
_chemical_formula_weight 459.38
_chemical_name_systematic
; 
 ? 
;
_space_group_crystal_system triclinic
_space_group_IT_number 1
_space_group_name_Hall 'P 1'
_space_group_name_H-M_alt 'P 1'
_symmetry_space_group_name_Hall 'P 1'
_symmetry_space_group_name_H-M 'P 1'
_atom_sites_solution_hydrogens mixed
_atom_sites_solution_primary dual
_audit_creation_date 2012-10-01
_audit_creation_method
; 
  Olex2 1.2 
  (compiled May  9 2012 12:37:22, GUI svn.r4230) 
  shelxl Beta test 2012/4 
  and manual edit 
;
_cell_angle_alpha 98.815(5)
_cell_angle_beta 92.189(5)
_cell_angle_gamma 105.250(4)
_cell_formula_units_Z 6
_cell_length_a 8.0748(6)
_cell_length_b 15.1323(12)
_cell_length_c 29.190(2)
_cell_measurement_reflns_used 9397
_cell_measurement_temperature 100
_cell_measurement_theta_max 31.33
_cell_measurement_theta_min 2.62
_cell_volume 3388.9(4)
_computing_cell_refinement 'SAINT V8.18C (Bruker-AXS, 2007)'
_computing_data_collection 'APEX2_2011.2-3 (Bruker-AXS, 2007)'
_computing_data_reduction 'SAINT V8.18C (Bruker-AXS, 2007)'
_computing_molecular_graphics 'DIAMOND 3 (Crystal Impact, 1999)'
_computing_publication_material
; 
O. V. Dolomanov, L. J. Bourhis, R. J. Gildea, J. A. K. Howard and H. Puschmann, 
OLEX2: a complete structure solution, refinement and analysis program. 
J. Appl. Cryst. (2009). 42, 339-341. 
;
_computing_structure_refinement 'SHELXL beta test 2012/4 (Sheldrick, 1997)'
_computing_structure_solution 'SHELXS-97 (Sheldrick, 1990)'
_diffrn_ambient_temperature 100
_diffrn_detector_area_resol_mean 8.33
_diffrn_measured_fraction_theta_full 0.997
_diffrn_measured_fraction_theta_max 0.931
_diffrn_measurement_device_type 'Bruker APEX-II CCD'
_diffrn_measurement_method '\f and \w scans'
_diffrn_radiation_monochromator graphite
_diffrn_radiation_type MoK\a
_diffrn_radiation_wavelength 0.71073
_diffrn_reflns_av_R_equivalents 0.0430
_diffrn_reflns_av_unetI/netI 0.0781
_diffrn_reflns_Laue_measured_fraction_full 0.997
_diffrn_reflns_Laue_measured_fraction_max 0.931
_diffrn_reflns_limit_h_max 12
_diffrn_reflns_limit_h_min -12
_diffrn_reflns_limit_k_max 24
_diffrn_reflns_limit_k_min -24
_diffrn_reflns_limit_l_max 45
_diffrn_reflns_limit_l_min -46
_diffrn_reflns_number 161414
_diffrn_reflns_point_group_measured_fraction_full 0.985
_diffrn_reflns_point_group_measured_fraction_max 0.892
_diffrn_reflns_theta_full 25.000
_diffrn_reflns_theta_max 35.300
_diffrn_reflns_theta_min 1.687
_diffrn_source_current 30.0
_diffrn_source_power 1.5
_diffrn_source_voltage 50.0
_diffrn_standards_decay_% 0
_diffrn_standards_interval_count 0
_diffrn_standards_interval_time 0
_diffrn_standards_number 0
_exptl_absorpt_coefficient_mu 1.850
_exptl_absorpt_correction_T_max 1.0000
_exptl_absorpt_correction_T_min 0.8047
_exptl_absorpt_correction_type multi-scan
_exptl_absorpt_process_details
; 
SADABS-2008/1 (Bruker,2008) was used for absorption correction. 
wR2(int) was 0.0912 before and 0.0737 after correction. 
The Ratio of minimum to maximum transmission is 0.8047. 
The \l/2 correction factor is 0.0015. 
;
_exptl_crystal_colour colourless
_exptl_crystal_density_diffrn 1.351
_exptl_crystal_density_method 'not measured'
_exptl_crystal_description prism
_exptl_crystal_F_000 1440
_exptl_crystal_size_max 0.470
_exptl_crystal_size_mid 0.180
_exptl_crystal_size_min 0.170
_refine_diff_density_max 3.054
_refine_diff_density_min -1.324
_refine_diff_density_rms 0.122
_refine_ls_abs_structure_details
; 
 Flack x determined using 18047 quotients [(I+)-I(-)]/[(I+)+(I-)] 
 (Parsons and Flack (2004), Acta Cryst. A60, s61). 
;
_refine_ls_abs_structure_Flack 0.0646(18)
_refine_ls_extinction_method none
_refine_ls_goodness_of_fit_ref 1.641
_refine_ls_hydrogen_treatment mixed
_refine_ls_matrix_type full
_refine_ls_number_parameters 1585
_refine_ls_number_reflns 54469
_refine_ls_number_restraints 29
_refine_ls_restrained_S_all 1.641
_refine_ls_R_factor_all 0.0741
_refine_ls_R_factor_gt 0.0565
_refine_ls_shift/su_max 0.001
_refine_ls_shift/su_mean 0.000
_refine_ls_structure_factor_coef Fsqd
_refine_ls_weighting_details
; 
 w=1/[\s^2^(Fo^2^)] 
;
_refine_ls_weighting_scheme calc
_refine_ls_wR_factor_gt 0.1131
_refine_ls_wR_factor_ref 0.1152
_reflns_Friedel_coverage 0.915
_reflns_Friedel_fraction_full 0.973
_reflns_Friedel_fraction_max 0.853
_reflns_number_gt 44418
_reflns_number_total 54469
_reflns_threshold_expression 'I > 2\s(I)'
_cod_data_source_file ol302494n_si_002.cif
_cod_data_source_block afg04
_cod_original_cell_volume 3388.9(5)
_cod_database_code 1508696
_diffrn_reflns_sigmai/neti 0.0781
_refine_ls_abs_structure_hooft 0.059(2)
_shelx_estimated_absorpt_t_max 0.744
_shelx_estimated_absorpt_t_min 0.477
_shelx_space_group_comment
; 
The symmetry employed for this shelxl refinement is uniquely defined 
by the following loop, which should always be used as a source of 
symmetry information in preference to the above space-group names. 
They are only intended as comments. 
;
_shelxl_version_number 2012-4

loop_
_space_group_symop_operation_xyz
'x, y, z'

loop_
_atom_site_label
_atom_site_type_symbol
_atom_site_fract_x
_atom_site_fract_y
_atom_site_fract_z
_atom_site_U_iso_or_equiv
_atom_site_adp_type
_atom_site_occupancy
_atom_site_site_symmetry_order
_atom_site_calc_flag
_atom_site_refinement_flags
O1A O 0.5205(4) 0.32967(19) 0.85533(10) 0.0182(6) Uani 1 1 d D
O2A O 0.8043(4) 0.34644(19) 0.85222(11) 0.0227(7) Uani 1 1 d D
O3A O 0.7012(4) 0.1831(2) 0.90132(10) 0.0229(7) Uani 1 1 d D
O4A O 0.6393(4) 0.05717(19) 0.84517(10) 0.0193(6) Uani 1 1 d D
N1A N 0.4511(5) 0.1542(2) 0.75195(11) 0.0132(6) Uani 1 1 d D
N2A N 0.2966(5) 0.1288(2) 0.81645(11) 0.0138(7) Uani 1 1 d D
H2A H 0.2041 0.1041 0.7971 0.017 Uiso 1 1 calc RD
C1A C 0.6288(5) 0.1837(2) 0.73787(14) 0.0134(7) Uani 1 1 d D
H1A H 0.6465 0.1330 0.7139 0.016 Uiso 1 1 calc RD
C2A C 0.7390(5) 0.1877(3) 0.78268(13) 0.0142(7) Uani 1 1 d D
H2AA H 0.8424 0.2417 0.7869 0.017 Uiso 1 1 calc RD
H2AB H 0.7765 0.1303 0.7817 0.017 Uiso 1 1 calc RD
C3A C 0.6202(5) 0.1977(2) 0.82272(13) 0.0121(7) Uani 1 1 d D
C4A C 0.4429(6) 0.1573(2) 0.79751(14) 0.0137(8) Uani 1 1 d D
C5A C 0.2950(5) 0.1256(3) 0.71880(13) 0.0161(8) Uani 1 1 d D
H5A H 0.2125 0.0719 0.7291 0.019 Uiso 1 1 calc RD
C6A C 0.3357(6) 0.0925(3) 0.66945(14) 0.0243(10) Uani 1 1 d D
H6AA H 0.4032 0.1457 0.6567 0.037 Uiso 1 1 calc RD
H6AB H 0.2280 0.0637 0.6498 0.037 Uiso 1 1 calc RD
H6AC H 0.4021 0.0470 0.6702 0.037 Uiso 1 1 calc RD
C7A C 0.2074(6) 0.2039(3) 0.72063(16) 0.0230(9) Uani 1 1 d D
H7AA H 0.1879 0.2249 0.7529 0.035 Uiso 1 1 calc RD
H7AB H 0.0967 0.1811 0.7019 0.035 Uiso 1 1 calc RD
H7AC H 0.2812 0.2559 0.7083 0.035 Uiso 1 1 calc RD
C8A C 0.6673(5) 0.2729(3) 0.71752(13) 0.0146(7) Uani 1 1 d D
C9A C 0.7544(6) 0.2762(3) 0.67755(14) 0.0183(8) Uani 1 1 d D
H9A H 0.7829 0.2223 0.6627 0.022 Uiso 1 1 calc RD
C10A C 0.8002(6) 0.3576(3) 0.65905(15) 0.0210(9) Uani 1 1 d D
H10A H 0.8592 0.3593 0.6315 0.025 Uiso 1 1 calc RD
C11A C 0.7599(6) 0.4365(3) 0.68075(16) 0.0229(9) Uani 1 1 d D
H11A H 0.7922 0.4924 0.6682 0.027 Uiso 1 1 calc RD
C12A C 0.6727(6) 0.4339(3) 0.72059(16) 0.0216(9) Uani 1 1 d D
H12A H 0.6448 0.4880 0.7354 0.026 Uiso 1 1 calc RD
C13A C 0.6261(6) 0.3527(3) 0.73901(14) 0.0176(8) Uani 1 1 d D
H13A H 0.5658 0.3512 0.7663 0.021 Uiso 1 1 calc RD
C14A C 0.6406(5) 0.2992(3) 0.84548(14) 0.0146(7) Uani 1 1 d D
C15A C 0.8392(7) 0.4431(3) 0.87454(19) 0.0340(13) Uani 1 1 d D
H15J H 0.7856 0.4768 0.8550 0.051 Uiso 1 1 calc RD
H15K H 0.9639 0.4715 0.8787 0.051 Uiso 1 1 calc RD
H15L H 0.7915 0.4460 0.9049 0.051 Uiso 1 1 calc RD
C16A C 0.6582(5) 0.1463(3) 0.86213(14) 0.0142(8) Uani 1 1 d D
C17A C 0.6827(7) 0.0027(3) 0.87829(16) 0.0250(10) Uani 1 1 d D
H17J H 0.6879 -0.0578 0.8617 0.037 Uiso 1 1 calc RD
H17K H 0.5945 -0.0065 0.9006 0.037 Uiso 1 1 calc RD
H17L H 0.7948 0.0357 0.8950 0.037 Uiso 1 1 calc RD
C18A C 0.2705(6) 0.1334(3) 0.86655(14) 0.0178(8) Uani 1 1 d D
H18A H 0.3810 0.1686 0.8852 0.021 Uiso 1 1 calc RD
C19A C 0.1335(6) 0.1853(3) 0.87737(17) 0.0255(10) Uani 1 1 d D
H19J H 0.1729 0.2479 0.8698 0.038 Uiso 1 1 calc RD
H19K H 0.1144 0.1895 0.9105 0.038 Uiso 1 1 calc RD
H19L H 0.0256 0.1515 0.8587 0.038 Uiso 1 1 calc RD
C20A C 0.2148(6) 0.0350(3) 0.87805(15) 0.0229(9) Uani 1 1 d D
H20J H 0.1003 0.0027 0.8626 0.034 Uiso 1 1 calc RD
H20K H 0.2108 0.0385 0.9118 0.034 Uiso 1 1 calc RD
H20L H 0.2975 0.0010 0.8671 0.034 Uiso 1 1 calc RD
O1B O 0.2761(4) 0.31363(19) 0.51411(10) 0.0168(6) Uani 1 1 d D
O2B O 0.5580(4) 0.34780(18) 0.50454(11) 0.0214(7) Uani 1 1 d D
O3B O 0.5022(4) 0.20398(19) 0.56910(10) 0.0202(6) Uani 1 1 d D
O4B O 0.4390(4) 0.06410(17) 0.52242(9) 0.0151(6) Uani 1 1 d D
N1B N 0.2497(4) 0.1144(2) 0.41675(11) 0.0126(6) Uani 1 1 d D
N2B N 0.0862(4) 0.1029(2) 0.48102(11) 0.0132(6) Uani 1 1 d D
H2B H -0.0046 0.0750 0.4614 0.016 Uiso 1 1 calc RD
C1B C 0.4228(5) 0.1579(2) 0.40358(13) 0.0123(7) Uani 1 1 d D
H1B H 0.4606 0.1116 0.3811 0.015 Uiso 1 1 calc RD
C2B C 0.5324(5) 0.1772(3) 0.45068(13) 0.0136(7) Uani 1 1 d D
H2BA H 0.5802 0.1244 0.4542 0.016 Uiso 1 1 calc RD
H2BB H 0.6286 0.2343 0.4530 0.016 Uiso 1 1 calc RD
C3B C 0.4064(5) 0.1891(2) 0.48789(12) 0.0113(7) Uani 1 1 d D
C4B C 0.2344(5) 0.1314(2) 0.46231(13) 0.0099(7) Uani 1 1 d D
C5B C 0.1135(5) 0.0495(3) 0.38282(13) 0.0164(8) Uani 1 1 d D
H5B H -0.0001 0.0593 0.3912 0.020 Uiso 1 1 calc RD
C6B C 0.1106(8) -0.0488(3) 0.38713(17) 0.0333(13) Uani 1 1 d D
H6BA H 0.2251 -0.0577 0.3827 0.050 Uiso 1 1 calc RD
H6BB H 0.0265 -0.0921 0.3634 0.050 Uiso 1 1 calc RD
H6BC H 0.0782 -0.0605 0.4181 0.050 Uiso 1 1 calc RD
C7B C 0.1381(6) 0.0664(3) 0.33310(15) 0.0249(10) Uani 1 1 d D
H7BA H 0.1352 0.1299 0.3310 0.037 Uiso 1 1 calc RD
H7BB H 0.0456 0.0222 0.3120 0.037 Uiso 1 1 calc RD
H7BC H 0.2495 0.0578 0.3243 0.037 Uiso 1 1 calc RD
C8B C 0.4278(5) 0.2426(3) 0.38191(14) 0.0163(8) Uani 1 1 d D
C9B C 0.5331(6) 0.2598(3) 0.34550(14) 0.0204(9) Uani 1 1 d D
H9B H 0.5981 0.2180 0.3346 0.024 Uiso 1 1 calc RD
C10B C 0.5428(7) 0.3385(3) 0.32514(16) 0.0264(10) Uani 1 1 d D
H10B H 0.6132 0.3493 0.3001 0.032 Uiso 1 1 calc RD
C11B C 0.4505(7) 0.4012(3) 0.34108(16) 0.0273(11) Uani 1 1 d D
H11B H 0.4600 0.4555 0.3276 0.033 Uiso 1 1 calc RD
C12B C 0.3442(7) 0.3838(3) 0.37691(17) 0.0289(11) Uani 1 1 d D
H12B H 0.2795 0.4258 0.3877 0.035 Uiso 1 1 calc RD
C13B C 0.3321(6) 0.3048(3) 0.39710(15) 0.0210(9) Uani 1 1 d D
H13B H 0.2584 0.2932 0.4214 0.025 Uiso 1 1 calc RD
C14B C 0.4017(5) 0.2910(2) 0.50393(13) 0.0135(7) Uani 1 1 d D
C15B C 0.5732(7) 0.4454(3) 0.5217(2) 0.0350(13) Uani 1 1 d D
H15M H 0.4952 0.4670 0.5024 0.053 Uiso 1 1 calc RD
H15N H 0.6920 0.4821 0.5203 0.053 Uiso 1 1 calc RD
H15O H 0.5426 0.4526 0.5540 0.053 Uiso 1 1 calc RD
C16B C 0.4546(5) 0.1538(2) 0.53214(13) 0.0113(7) Uani 1 1 d D
C17B C 0.4832(6) 0.0219(3) 0.56097(14) 0.0186(8) Uani 1 1 d D
H17M H 0.4894 -0.0413 0.5492 0.028 Uiso 1 1 calc RD
H17N H 0.3950 0.0195 0.5832 0.028 Uiso 1 1 calc RD
H17O H 0.5952 0.0589 0.5765 0.028 Uiso 1 1 calc RD
C18B C 0.0563(6) 0.1128(3) 0.53084(13) 0.0159(8) Uani 1 1 d D
H18B H 0.1664 0.1489 0.5494 0.019 Uiso 1 1 calc RD
C19B C -0.0772(6) 0.1663(3) 0.53952(16) 0.0239(10) Uani 1 1 d D
H19M H -0.0344 0.2281 0.5312 0.036 Uiso 1 1 calc RD
H19N H -0.0991 0.1726 0.5725 0.036 Uiso 1 1 calc RD
H19O H -0.1843 0.1327 0.5205 0.036 Uiso 1 1 calc RD
C20B C 0.0023(6) 0.0160(3) 0.54383(15) 0.0233(9) Uani 1 1 d D
H20M H -0.1077 -0.0193 0.5266 0.035 Uiso 1 1 calc RD
H20N H -0.0107 0.0214 0.5773 0.035 Uiso 1 1 calc RD
H20O H 0.0905 -0.0163 0.5359 0.035 Uiso 1 1 calc RD
O1C O 0.7414(4) 0.32474(18) 0.18428(10) 0.0182(6) Uani 1 1 d D
O2C O 1.0169(4) 0.34622(18) 0.16752(11) 0.0202(6) Uani 1 1 d D
O3C O 0.9485(4) 0.19083(19) 0.22695(10) 0.0178(6) Uani 1 1 d D
O4C O 0.8376(4) 0.05586(18) 0.17793(9) 0.0169(6) Uani 1 1 d D
N1C N 0.6575(4) 0.1419(2) 0.08030(11) 0.0123(6) Uani 1 1 d D
N2C N 0.5108(4) 0.1249(2) 0.14688(11) 0.0134(6) Uani 1 1 d D
H2C H 0.4159 0.0994 0.1285 0.016 Uiso 1 1 calc RD
C1C C 0.8322(5) 0.1713(3) 0.06452(13) 0.0141(8) Uani 1 1 d D
H1C H 0.8486 0.1208 0.0402 0.017 Uiso 1 1 calc RD
C2C C 0.9463(5) 0.1764(3) 0.10902(13) 0.0141(7) Uani 1 1 d D
H2CA H 1.0525 0.2282 0.1116 0.017 Uiso 1 1 calc RD
H2CB H 0.9788 0.1176 0.1088 0.017 Uiso 1 1 calc RD
C3C C 0.8351(5) 0.1926(2) 0.14979(13) 0.0119(7) Uani 1 1 d D
C4C C 0.6541(5) 0.1503(2) 0.12600(13) 0.0116(7) Uani 1 1 d D
C5C C 0.4992(5) 0.1093(3) 0.04735(13) 0.0155(8) Uani 1 1 d D
H5C H 0.4186 0.0564 0.0588 0.019 Uiso 1 1 calc RD
C6C C 0.5401(7) 0.0736(3) -0.00085(14) 0.0249(10) Uani 1 1 d D
H6CA H 0.6069 0.1256 -0.0145 0.037 Uiso 1 1 calc RD
H6CB H 0.4327 0.0431 -0.0203 0.037 Uiso 1 1 calc RD
H6CC H 0.6074 0.0288 0.0010 0.037 Uiso 1 1 calc RD
C7C C 0.4093(6) 0.1873(3) 0.04792(16) 0.0228(9) Uani 1 1 d D
H7CA H 0.3856 0.2081 0.0799 0.034 Uiso 1 1 calc RD
H7CB H 0.3007 0.1638 0.0282 0.034 Uiso 1 1 calc RD
H7CC H 0.4842 0.2396 0.0361 0.034 Uiso 1 1 calc RD
C8C C 0.8675(5) 0.2610(3) 0.04480(13) 0.0138(7) Uani 1 1 d D
C9C C 0.9606(6) 0.2663(3) 0.00570(13) 0.0173(8) Uani 1 1 d D
H9C H 0.9941 0.2137 -0.0087 0.021 Uiso 1 1 calc RD
C10C C 1.0051(6) 0.3492(3) -0.01246(15) 0.0219(9) Uani 1 1 d D
H10C H 1.0672 0.3523 -0.0394 0.026 Uiso 1 1 calc RD
C11C C 0.9591(6) 0.4261(3) 0.00855(15) 0.0211(9) Uani 1 1 d D
H11C H 0.9909 0.4824 -0.0036 0.025 Uiso 1 1 calc RD
C12C C 0.8662(6) 0.4212(3) 0.04759(15) 0.0192(8) Uani 1 1 d D
H12C H 0.8349 0.4743 0.0623 0.023 Uiso 1 1 calc RD
C13C C 0.8193(6) 0.3390(3) 0.06499(14) 0.0174(8) Uani 1 1 d D
H13C H 0.7530 0.3356 0.0912 0.021 Uiso 1 1 calc RD
C14C C 0.8567(6) 0.2959(3) 0.16964(13) 0.0146(8) Uani 1 1 d D
C15C C 1.0528(7) 0.4458(3) 0.18392(17) 0.0283(11) Uani 1 1 d D
H15P H 1.0244 0.4762 0.1585 0.042 Uiso 1 1 calc RD
H15Q H 1.1752 0.4715 0.1945 0.042 Uiso 1 1 calc RD
H15R H 0.9830 0.4569 0.2098 0.042 Uiso 1 1 calc RD
C16C C 0.8816(5) 0.1481(3) 0.19022(14) 0.0131(7) Uani 1 1 d D
C17C C 0.8809(7) 0.0056(3) 0.21379(16) 0.0239(9) Uani 1 1 d D
H17P H 0.8555 -0.0607 0.2009 0.036 Uiso 1 1 calc RD
H17Q H 0.8124 0.0141 0.2403 0.036 Uiso 1 1 calc RD
H17R H 1.0037 0.0300 0.2241 0.036 Uiso 1 1 calc RD
C18C C 0.4906(6) 0.1341(3) 0.19748(13) 0.0153(8) Uani 1 1 d D
H18C H 0.6050 0.1673 0.2147 0.018 Uiso 1 1 calc RD
C19C C 0.3656(7) 0.1915(3) 0.20944(15) 0.0237(10) Uani 1 1 d D
H19P H 0.4121 0.2539 0.2020 0.036 Uiso 1 1 calc RD
H19Q H 0.3487 0.1962 0.2427 0.036 Uiso 1 1 calc RD
H19R H 0.2549 0.1616 0.1913 0.036 Uiso 1 1 calc RD
C20C C 0.4316(6) 0.0376(3) 0.21048(15) 0.0198(9) Uani 1 1 d D
H20P H 0.3171 0.0054 0.1950 0.030 Uiso 1 1 calc RD
H20Q H 0.4268 0.0433 0.2443 0.030 Uiso 1 1 calc RD
H20R H 0.5132 0.0021 0.2005 0.030 Uiso 1 1 calc RD
O1D O 0.1240(4) 0.5107(2) 0.62403(11) 0.0204(7) Uani 1 1 d D
O2D O 0.3701(4) 0.47425(18) 0.64024(11) 0.0196(6) Uani 1 1 d D
O3D O 0.4659(4) 0.61492(18) 0.57245(10) 0.0183(6) Uani 1 1 d D
O4D O 0.5282(4) 0.75840(17) 0.61579(10) 0.0164(6) Uani 1 1 d D
N1D N 0.3160(5) 0.7177(2) 0.71932(11) 0.0147(7) Uani 1 1 d D
N2D N 0.1545(5) 0.7221(2) 0.65236(11) 0.0136(6) Uani 1 1 d D
H2D H 0.0975 0.7542 0.6701 0.016 Uiso 1 1 calc RD
C1D C 0.4426(5) 0.6736(3) 0.73544(13) 0.0156(8) Uani 1 1 d D
H1D H 0.5313 0.7210 0.7576 0.019 Uiso 1 1 calc RD
C2D C 0.5260(5) 0.6488(3) 0.69086(14) 0.0152(8) Uani 1 1 d D
H2DA H 0.5626 0.5913 0.6911 0.018 Uiso 1 1 calc RD
H2DB H 0.6274 0.6999 0.6871 0.018 Uiso 1 1 calc RD
C3D C 0.3824(5) 0.6343(2) 0.65155(13) 0.0128(7) Uani 1 1 d D
C4D C 0.2718(5) 0.6949(2) 0.67369(13) 0.0121(7) Uani 1 1 d D
C5D C 0.2530(6) 0.7875(3) 0.74955(14) 0.0214(9) Uani 1 1 d D
H5D H 0.1278 0.7771 0.7405 0.026 Uiso 1 1 calc RD
C6D C 0.3493(9) 0.8847(3) 0.7420(2) 0.0432(15) Uani 1 1 d D
H6DA H 0.4719 0.8968 0.7517 0.065 Uiso 1 1 calc RD
H6DB H 0.3024 0.9308 0.7606 0.065 Uiso 1 1 calc RD
H6DC H 0.3354 0.8891 0.7090 0.065 Uiso 1 1 calc RD
C7D C 0.2736(9) 0.7782(4) 0.80017(16) 0.0403(15) Uani 1 1 d D
H7DA H 0.2369 0.7123 0.8031 0.060 Uiso 1 1 calc RD
H7DB H 0.2024 0.8117 0.8182 0.060 Uiso 1 1 calc RD
H7DC H 0.3946 0.8044 0.8120 0.060 Uiso 1 1 calc RD
C8D C 0.3631(5) 0.5924(3) 0.76000(14) 0.0158(8) Uani 1 1 d D
C9D C 0.4577(6) 0.5780(3) 0.79774(14) 0.0186(8) Uani 1 1 d D
H9D H 0.5678 0.6195 0.8080 0.022 Uiso 1 1 calc RD
C10D C 0.3931(6) 0.5037(3) 0.82050(15) 0.0240(9) Uani 1 1 d D
H10D H 0.4574 0.4949 0.8465 0.029 Uiso 1 1 calc RD
C11D C 0.2320(6) 0.4420(3) 0.80476(15) 0.0236(9) Uani 1 1 d D
H11D H 0.1882 0.3899 0.8196 0.028 Uiso 1 1 calc RD
C12D C 0.1362(6) 0.4565(3) 0.76754(15) 0.0234(9) Uani 1 1 d D
H12D H 0.0260 0.4151 0.7573 0.028 Uiso 1 1 calc RD
C13D C 0.2023(6) 0.5320(3) 0.74526(14) 0.0189(8) Uani 1 1 d D
H13D H 0.1366 0.5421 0.7199 0.023 Uiso 1 1 calc RD
C14D C 0.2739(5) 0.5327(3) 0.63655(13) 0.0140(7) Uani 1 1 d D
C15D C 0.2805(7) 0.3759(3) 0.62824(17) 0.0254(10) Uani 1 1 d D
H15A H 0.2283 0.3625 0.5962 0.038 Uiso 1 1 calc RD
H15B H 0.1903 0.3599 0.6494 0.038 Uiso 1 1 calc RD
H15C H 0.3625 0.3390 0.6310 0.038 Uiso 1 1 calc RD
C16D C 0.4604(6) 0.6664(3) 0.60690(16) 0.0183(8) Uani 1 1 d D
C17D C 0.6054(6) 0.7986(3) 0.57666(15) 0.0197(9) Uani 1 1 d D
H17A H 0.5151 0.7924 0.5520 0.029 Uiso 1 1 calc RD
H17B H 0.6887 0.7660 0.5646 0.029 Uiso 1 1 calc RD
H17C H 0.6642 0.8646 0.5871 0.029 Uiso 1 1 calc RD
C18D C 0.1058(6) 0.7056(3) 0.60191(13) 0.0153(8) Uani 1 1 d D
H18D H 0.1760 0.6669 0.5856 0.018 Uiso 1 1 calc RD
C19D C -0.0848(6) 0.6518(3) 0.59288(15) 0.0218(9) Uani 1 1 d D
H19A H -0.1000 0.5885 0.5992 0.033 Uiso 1 1 calc RD
H19B H -0.1235 0.6493 0.5604 0.033 Uiso 1 1 calc RD
H19C H -0.1529 0.6832 0.6133 0.033 Uiso 1 1 calc RD
C20D C 0.1463(6) 0.7989(3) 0.58492(15) 0.0227(9) Uani 1 1 d D
H20A H 0.0677 0.8342 0.5975 0.034 Uiso 1 1 calc RD
H20B H 0.1320 0.7883 0.5509 0.034 Uiso 1 1 calc RD
H20C H 0.2654 0.8341 0.5955 0.034 Uiso 1 1 calc RD
O1E O 0.8188(4) 0.50022(18) 0.28832(10) 0.0171(6) Uani 1 1 d D
O2E O 1.0788(4) 0.48110(18) 0.30835(11) 0.0198(6) Uani 1 1 d D
O3E O 1.1512(4) 0.63499(19) 0.24590(10) 0.0187(6) Uani 1 1 d D
O4E O 1.1784(4) 0.77066(18) 0.29357(9) 0.0163(6) Uani 1 1 d D
N1E N 0.9305(5) 0.6862(2) 0.39014(11) 0.0136(6) Uani 1 1 d D
N2E N 0.7914(5) 0.7004(2) 0.32139(11) 0.0132(6) Uani 1 1 d D
H2E H 0.7250 0.7270 0.3387 0.016 Uiso 1 1 calc RD
C1E C 1.0840(5) 0.6611(3) 0.40782(14) 0.0151(8) Uani 1 1 d D
H1E H 1.1532 0.7141 0.4316 0.018 Uiso 1 1 calc RD
C2E C 1.1849(5) 0.6544(3) 0.36428(14) 0.0155(8) Uani 1 1 d D
H2EA H 1.2411 0.6034 0.3632 0.019 Uiso 1 1 calc RD
H2EB H 1.2743 0.7134 0.3642 0.019 Uiso 1 1 calc RD
C3E C 1.0485(5) 0.6346(2) 0.32247(13) 0.0125(7) Uani 1 1 d D
C4E C 0.9124(5) 0.6766(2) 0.34406(13) 0.0121(7) Uani 1 1 d D
C5E C 0.8090(6) 0.7202(3) 0.42068(13) 0.0167(8) Uani 1 1 d D
H5E H 0.7781 0.7715 0.4075 0.020 Uiso 1 1 calc RD
C6E C 0.8923(7) 0.7597(3) 0.46944(14) 0.0241(10) Uani 1 1 d D
H6EA H 0.9085 0.7092 0.4849 0.036 Uiso 1 1 calc RD
H6EB H 0.8179 0.7918 0.4871 0.036 Uiso 1 1 calc RD
H6EC H 1.0043 0.8038 0.4679 0.036 Uiso 1 1 calc RD
C7E C 0.6436(6) 0.6429(3) 0.42054(16) 0.0251(10) Uani 1 1 d D
H7EA H 0.6007 0.6143 0.3884 0.038 Uiso 1 1 calc RD
H7EB H 0.5567 0.6691 0.4357 0.038 Uiso 1 1 calc RD
H7EC H 0.6671 0.5958 0.4375 0.038 Uiso 1 1 calc RD
C8E C 1.0400(5) 0.5743(3) 0.42978(13) 0.0144(7) Uani 1 1 d D
C9E C 1.1448(6) 0.5716(3) 0.46842(14) 0.0178(8) Uani 1 1 d D
H9E H 1.2354 0.6251 0.4810 0.021 Uiso 1 1 calc RD
C10E C 1.1195(6) 0.4923(3) 0.48901(16) 0.0241(10) Uani 1 1 d D
H10E H 1.1900 0.4922 0.5158 0.029 Uiso 1 1 calc RD
C11E C 0.9888(6) 0.4130(3) 0.46966(16) 0.0247(10) Uani 1 1 d D
H11E H 0.9724 0.3578 0.4826 0.030 Uiso 1 1 calc RD
C12E C 0.8829(6) 0.4151(3) 0.43137(15) 0.0216(9) Uani 1 1 d D
H12E H 0.7921 0.3616 0.4188 0.026 Uiso 1 1 calc RD
C13E C 0.9089(6) 0.4950(3) 0.41121(15) 0.0192(8) Uani 1 1 d D
H13E H 0.8370 0.4955 0.3848 0.023 Uiso 1 1 calc RD
C14E C 0.9676(5) 0.5308(2) 0.30446(13) 0.0129(7) Uani 1 1 d D
C15E C 1.0095(7) 0.3806(3) 0.29458(18) 0.0275(11) Uani 1 1 d D
H15D H 0.9334 0.3672 0.2660 0.041 Uiso 1 1 calc RD
H15E H 0.9442 0.3550 0.3194 0.041 Uiso 1 1 calc RD
H15F H 1.1045 0.3521 0.2892 0.041 Uiso 1 1 calc RD
C16E C 1.1303(5) 0.6788(2) 0.28203(14) 0.0133(7) Uani 1 1 d D
C17E C 1.2686(6) 0.8211(3) 0.25893(15) 0.0213(9) Uani 1 1 d D
H17D H 1.1922 0.8087 0.2304 0.032 Uiso 1 1 calc RD
H17E H 1.3717 0.8006 0.2520 0.032 Uiso 1 1 calc RD
H17F H 1.3022 0.8880 0.2711 0.032 Uiso 1 1 calc RD
C18E C 0.7528(6) 0.6881(3) 0.27044(13) 0.0140(8) Uani 1 1 d D
H18E H 0.8303 0.6535 0.2546 0.017 Uiso 1 1 calc RD
C19E C 0.5666(5) 0.6299(3) 0.25849(15) 0.0193(8) Uani 1 1 d D
H19D H 0.5562 0.5662 0.2637 0.029 Uiso 1 1 calc RD
H19E H 0.5328 0.6290 0.2258 0.029 Uiso 1 1 calc RD
H19F H 0.4912 0.6569 0.2783 0.029 Uiso 1 1 calc RD
C20E C 0.7879(6) 0.7827(3) 0.25551(15) 0.0199(9) Uani 1 1 d D
H20D H 0.7080 0.8159 0.2693 0.030 Uiso 1 1 calc RD
H20E H 0.7719 0.7746 0.2215 0.030 Uiso 1 1 calc RD
H20F H 0.9066 0.8186 0.2661 0.030 Uiso 1 1 calc RD
O1F O 0.3235(4) 0.51343(19) -0.04119(11) 0.0192(6) Uani 1 1 d D
O2F O 0.5672(4) 0.47547(18) -0.02244(10) 0.0182(6) Uani 1 1 d D
O3F O 0.6672(4) 0.61422(19) -0.08992(10) 0.0186(6) Uani 1 1 d D
O4F O 0.7152(4) 0.75877(18) -0.04996(9) 0.0161(6) Uani 1 1 d D
N1F N 0.5150(4) 0.7135(2) 0.05731(11) 0.0130(6) Uani 1 1 d D
N2F N 0.3520(4) 0.7236(2) -0.00804(11) 0.0121(6) Uani 1 1 d D
H2F H 0.2936 0.7527 0.0108 0.015 Uiso 1 1 calc RD
C1F C 0.6478(5) 0.6699(3) 0.07194(13) 0.0141(7) Uani 1 1 d D
H1F H 0.7358 0.7164 0.0947 0.017 Uiso 1 1 calc RD
C2F C 0.7290(5) 0.6503(3) 0.02611(13) 0.0141(7) Uani 1 1 d D
H2FA H 0.7705 0.5940 0.0247 0.017 Uiso 1 1 calc RD
H2FB H 0.8268 0.7035 0.0226 0.017 Uiso 1 1 calc RD
C3F C 0.5819(5) 0.6356(2) -0.01189(13) 0.0118(7) Uani 1 1 d D
C4F C 0.4726(5) 0.6949(2) 0.01172(13) 0.0119(7) Uani 1 1 d D
C5F C 0.4504(7) 0.7801(3) 0.09041(14) 0.0212(9) Uani 1 1 d D
H5F H 0.3252 0.7702 0.0815 0.025 Uiso 1 1 calc RD
C6F C 0.5457(8) 0.8794(3) 0.08522(18) 0.0356(13) Uani 1 1 d D
H6FA H 0.6690 0.8905 0.0936 0.053 Uiso 1 1 calc RD
H6FB H 0.5010 0.9236 0.1058 0.053 Uiso 1 1 calc RD
H6FC H 0.5281 0.8877 0.0529 0.053 Uiso 1 1 calc RD
C7F C 0.4694(7) 0.7653(3) 0.14010(15) 0.0268(10) Uani 1 1 d D
H7FA H 0.4127 0.7004 0.1421 0.040 Uiso 1 1 calc RD
H7FB H 0.4159 0.8062 0.1601 0.040 Uiso 1 1 calc RD
H7FC H 0.5919 0.7796 0.1504 0.040 Uiso 1 1 calc RD
C8F C 0.5722(6) 0.5850(3) 0.09386(13) 0.0158(8) Uani 1 1 d D
C9F C 0.6733(6) 0.5675(3) 0.12957(15) 0.0215(9) Uani 1 1 d D
H9F H 0.7826 0.6096 0.1401 0.026 Uiso 1 1 calc RD
C10F C 0.6143(7) 0.4886(3) 0.14980(16) 0.0263(10) Uani 1 1 d D
H10F H 0.6821 0.4768 0.1743 0.032 Uiso 1 1 calc RD
C11F C 0.4527(8) 0.4264(3) 0.13347(16) 0.0314(12) Uani 1 1 d D
H11F H 0.4129 0.3715 0.1464 0.038 Uiso 1 1 calc RD
C12F C 0.3513(7) 0.4448(3) 0.09878(17) 0.0296(11) Uani 1 1 d D
H12F H 0.2416 0.4031 0.0882 0.036 Uiso 1 1 calc RD
C13F C 0.4113(6) 0.5251(3) 0.07938(15) 0.0215(9) Uani 1 1 d D
H13F H 0.3409 0.5386 0.0561 0.026 Uiso 1 1 calc RD
C14F C 0.4733(5) 0.5344(2) -0.02684(13) 0.0139(7) Uani 1 1 d D
C15F C 0.4756(6) 0.3776(3) -0.03426(16) 0.0228(10) Uani 1 1 d D
H15G H 0.4267 0.3639 -0.0666 0.034 Uiso 1 1 calc RD
H15H H 0.3828 0.3628 -0.0137 0.034 Uiso 1 1 calc RD
H15I H 0.5556 0.3400 -0.0304 0.034 Uiso 1 1 calc RD
C16F C 0.6570(5) 0.6673(3) -0.05519(12) 0.0109(7) Uani 1 1 d D
C17F C 0.7861(6) 0.7967(3) -0.09030(14) 0.0205(9) Uani 1 1 d D
H17G H 0.6961 0.7799 -0.1161 0.031 Uiso 1 1 calc RD
H17H H 0.8816 0.7711 -0.0996 0.031 Uiso 1 1 calc RD
H17I H 0.8280 0.8645 -0.0823 0.031 Uiso 1 1 calc RD
C18F C 0.3033(5) 0.7127(3) -0.05817(13) 0.0146(8) Uani 1 1 d D
H18F H 0.3732 0.6760 -0.0762 0.018 Uiso 1 1 calc RD
C19F C 0.1127(6) 0.6619(3) -0.06831(15) 0.0205(9) Uani 1 1 d D
H19G H 0.0921 0.5990 -0.0610 0.031 Uiso 1 1 calc RD
H19H H 0.0786 0.6582 -0.1013 0.031 Uiso 1 1 calc RD
H19I H 0.0447 0.6958 -0.0492 0.031 Uiso 1 1 calc RD
C20F C 0.3409(7) 0.8095(3) -0.07146(14) 0.0226(9) Uani 1 1 d D
H20G H 0.2663 0.8438 -0.0555 0.034 Uiso 1 1 calc RD
H20H H 0.3186 0.8037 -0.1052 0.034 Uiso 1 1 calc RD
H20I H 0.4617 0.8431 -0.0622 0.034 Uiso 1 1 calc RD
Br1A Br 0.80790(6) 0.01228(3) 0.664930(16) 0.02074(10) Uani 1 1 d D
Br1B Br 0.64738(5) 0.01337(3) 0.328958(14) 0.01809(9) Uani 1 1 d D
Br1C Br 0.01371(6) -0.00295(3) -0.001448(15) 0.02146(10) Uani 1 1 d D
Br1D Br 0.84184(6) 0.82340(3) 0.794899(16) 0.02264(10) Uani 1 1 d D
Br1E Br 0.45214(5) 0.83959(3) 0.461820(15) 0.01981(9) Uani 1 1 d D
Br1F Br 0.03574(5) 0.82096(3) 0.139122(15) 0.02074(9) Uani 1 1 d D
O5A O 0.9657(4) 0.03492(19) 0.77367(11) 0.0194(6) Uani 1 1 d D
H5AA H 0.972(6) -0.0123(16) 0.7863(12) 0.029 Uiso 1 1 d D
H5AB H 0.943(6) 0.019(3) 0.7439(5) 0.029 Uiso 1 1 d D
O5B O 0.7575(4) 1.0118(2) 0.43851(10) 0.0212(7) Uani 1 1 d D
H5BA H 0.708(5) 0.9601(19) 0.4464(14) 0.032 Uiso 1 1 d D
H5BB H 0.751(6) 1.011(3) 0.4094(5) 0.032 Uiso 1 1 d D
O5C O 0.1766(4) 0.0260(2) 0.10806(11) 0.0194(6) Uani 1 1 d D
H5CA H 0.143(7) -0.0219(18) 0.1215(12) 0.029 Uiso 1 1 d D
H5CB H 0.137(6) 0.013(3) 0.0793(7) 0.029 Uiso 1 1 d D
O5D O 0.9263(5) 0.8258(2) 0.68577(11) 0.0254(7) Uani 1 1 d D
H5DA H 0.895(7) 0.874(3) 0.6792(16) 0.038 Uiso 1 1 d D
H5DB H 0.901(7) 0.820(3) 0.7142(8) 0.038 Uiso 1 1 d D
O5E O 0.5656(4) 0.8045(2) 0.35432(10) 0.0176(6) Uani 1 1 d D
H5EA H 0.595(7) 0.8610(15) 0.3487(14) 0.026 Uiso 1 1 d D
H5EB H 0.528(7) 0.805(3) 0.3820(9) 0.026 Uiso 1 1 d D
O5F O 0.1202(5) 0.8176(2) 0.02967(11) 0.0236(7) Uani 1 1 d D
H5FA H 0.102(7) 0.865(2) 0.0192(15) 0.035 Uiso 1 1 d D
H5FB H 0.075(6) 0.813(3) 0.0560(9) 0.035 Uiso 1 1 d D

loop_
_atom_site_aniso_label
_atom_site_aniso_U_11
_atom_site_aniso_U_22
_atom_site_aniso_U_33
_atom_site_aniso_U_23
_atom_site_aniso_U_13
_atom_site_aniso_U_12
O1A 0.0244(17) 0.0131(13) 0.0186(14) 0.0012(11) 0.0035(12) 0.0081(12)
O2A 0.0198(16) 0.0131(13) 0.0291(17) -0.0048(12) -0.0006(13) -0.0011(11)
O3A 0.0331(19) 0.0192(14) 0.0173(15) 0.0038(11) -0.0028(13) 0.0089(13)
O4A 0.0285(17) 0.0138(13) 0.0177(14) 0.0069(11) 0.0040(13) 0.0065(12)
N1A 0.0176(18) 0.0126(14) 0.0106(14) 0.0043(11) 0.0048(13) 0.0043(12)
N2A 0.0155(17) 0.0151(15) 0.0101(15) 0.0001(12) 0.0020(13) 0.0042(12)
C1A 0.014(2) 0.0089(15) 0.0177(18) 0.0015(13) 0.0051(15) 0.0042(14)
C2A 0.0138(19) 0.0141(16) 0.0162(18) 0.0043(14) 0.0066(15) 0.0048(14)
C3A 0.0145(19) 0.0099(15) 0.0132(17) 0.0031(13) 0.0026(14) 0.0047(13)
C4A 0.019(2) 0.0094(16) 0.0137(17) 0.0004(13) 0.0050(15) 0.0067(14)
C5A 0.017(2) 0.0191(18) 0.0131(18) 0.0076(14) 0.0036(15) 0.0034(15)
C6A 0.027(3) 0.029(2) 0.0142(19) 0.0036(16) 0.0030(18) 0.0017(19)
C7A 0.022(2) 0.026(2) 0.025(2) 0.0113(18) -0.0012(18) 0.0099(18)
C8A 0.015(2) 0.0128(16) 0.0142(18) 0.0025(13) 0.0016(15) 0.0006(14)
C9A 0.017(2) 0.0213(19) 0.0165(19) 0.0052(15) 0.0030(16) 0.0030(16)
C10A 0.020(2) 0.023(2) 0.021(2) 0.0092(16) 0.0035(17) 0.0042(17)
C11A 0.022(2) 0.020(2) 0.029(2) 0.0163(17) 0.0063(19) 0.0042(17)
C12A 0.026(2) 0.0167(18) 0.026(2) 0.0072(16) 0.0037(18) 0.0091(17)
C13A 0.019(2) 0.0201(19) 0.0184(19) 0.0094(15) 0.0061(16) 0.0102(16)
C14A 0.014(2) 0.0143(17) 0.0163(18) 0.0067(14) 0.0021(15) 0.0031(14)
C15A 0.036(3) 0.0111(19) 0.045(3) -0.0095(19) 0.005(2) -0.0020(18)
C16A 0.0118(19) 0.0128(16) 0.0178(19) 0.0069(14) 0.0041(15) 0.0003(14)
C17A 0.031(3) 0.020(2) 0.029(2) 0.0153(17) 0.007(2) 0.0089(18)
C18A 0.019(2) 0.023(2) 0.0117(18) 0.0024(15) 0.0056(16) 0.0066(17)
C19A 0.026(3) 0.025(2) 0.028(2) 0.0030(18) 0.009(2) 0.0106(19)
C20A 0.019(2) 0.028(2) 0.021(2) 0.0118(17) 0.0010(18) 0.0002(18)
O1B 0.0178(16) 0.0138(13) 0.0198(15) -0.0003(11) 0.0023(12) 0.0080(11)
O2B 0.0153(15) 0.0078(12) 0.0368(18) -0.0025(11) 0.0035(13) -0.0007(10)
O3B 0.0258(17) 0.0175(14) 0.0142(14) -0.0022(11) -0.0068(12) 0.0044(12)
O4B 0.0244(16) 0.0108(12) 0.0108(12) 0.0032(10) 0.0001(11) 0.0055(11)
N1B 0.0111(16) 0.0124(14) 0.0123(15) 0.0029(11) 0.0006(12) -0.0006(12)
N2B 0.0114(16) 0.0155(15) 0.0102(14) 0.0003(11) 0.0014(12) 0.0000(12)
C1B 0.0116(18) 0.0107(15) 0.0131(17) 0.0017(13) 0.0038(14) 0.0004(13)
C2B 0.0116(19) 0.0121(16) 0.0167(18) 0.0033(13) 0.0007(15) 0.0022(14)
C3B 0.0106(18) 0.0110(15) 0.0106(16) 0.0005(12) -0.0029(13) 0.0012(13)
C4B 0.0116(18) 0.0072(14) 0.0115(16) 0.0020(12) 0.0010(14) 0.0033(13)
C5B 0.014(2) 0.0200(18) 0.0095(17) -0.0029(14) 0.0004(15) -0.0010(15)
C6B 0.048(3) 0.015(2) 0.025(2) -0.0073(17) -0.008(2) -0.005(2)
C7B 0.021(2) 0.034(2) 0.014(2) 0.0026(17) 0.0038(17) -0.0011(19)
C8B 0.017(2) 0.0124(16) 0.0163(18) 0.0019(14) -0.0024(16) -0.0010(14)
C9B 0.020(2) 0.0187(19) 0.018(2) 0.0057(15) 0.0018(17) -0.0032(16)
C10B 0.028(3) 0.022(2) 0.024(2) 0.0114(17) 0.0004(19) -0.0083(18)
C11B 0.034(3) 0.0160(19) 0.027(2) 0.0093(17) -0.007(2) -0.0034(18)
C12B 0.040(3) 0.021(2) 0.027(2) 0.0066(18) -0.004(2) 0.011(2)
C13B 0.027(2) 0.0168(19) 0.021(2) 0.0056(16) 0.0017(18) 0.0069(17)
C14B 0.015(2) 0.0087(15) 0.0159(18) 0.0031(13) 0.0010(15) 0.0018(14)
C15B 0.034(3) 0.0074(18) 0.055(3) -0.0083(19) 0.008(3) -0.0026(18)
C16B 0.0123(19) 0.0083(15) 0.0111(16) 0.0002(12) 0.0015(14) -0.0001(13)
C17B 0.028(2) 0.0187(18) 0.0122(18) 0.0066(14) 0.0018(17) 0.0102(17)
C18B 0.019(2) 0.0176(18) 0.0073(16) -0.0018(13) 0.0022(15) 0.0010(15)
C19B 0.012(2) 0.028(2) 0.028(2) -0.0045(18) 0.0059(18) 0.0048(17)
C20B 0.023(2) 0.029(2) 0.018(2) 0.0101(17) 0.0065(18) 0.0028(18)
O1C 0.0225(17) 0.0107(12) 0.0223(15) 0.0035(11) 0.0032(13) 0.0056(11)
O2C 0.0192(16) 0.0113(13) 0.0264(16) 0.0014(11) 0.0061(13) -0.0015(11)
O3C 0.0212(16) 0.0148(13) 0.0152(14) 0.0010(10) -0.0045(12) 0.0031(11)
O4C 0.0276(17) 0.0114(12) 0.0127(13) 0.0036(10) 0.0006(12) 0.0061(11)
N1C 0.0160(17) 0.0111(14) 0.0103(14) 0.0028(11) 0.0050(12) 0.0037(12)
N2C 0.0148(17) 0.0161(15) 0.0082(14) 0.0014(11) 0.0011(12) 0.0027(12)
C1C 0.020(2) 0.0130(16) 0.0118(17) 0.0056(13) 0.0078(15) 0.0068(15)
C2C 0.018(2) 0.0141(16) 0.0127(17) 0.0041(13) 0.0054(15) 0.0063(14)
C3C 0.0119(19) 0.0100(15) 0.0133(17) 0.0010(13) 0.0015(14) 0.0028(13)
C4C 0.016(2) 0.0083(15) 0.0119(17) 0.0035(12) 0.0022(14) 0.0038(13)
C5C 0.018(2) 0.0175(18) 0.0096(17) 0.0025(13) 0.0006(15) 0.0028(15)
C6C 0.029(3) 0.026(2) 0.0137(19) -0.0026(16) -0.0004(18) 0.0001(19)
C7C 0.020(2) 0.021(2) 0.028(2) 0.0081(17) -0.0030(18) 0.0052(17)
C8C 0.018(2) 0.0120(16) 0.0118(17) 0.0032(13) 0.0020(15) 0.0042(14)
C9C 0.023(2) 0.0178(18) 0.0127(18) 0.0053(14) 0.0084(16) 0.0051(16)
C10C 0.027(3) 0.022(2) 0.020(2) 0.0135(16) 0.0106(18) 0.0050(18)
C11C 0.028(3) 0.0153(18) 0.022(2) 0.0111(15) 0.0058(18) 0.0044(16)
C12C 0.028(2) 0.0123(17) 0.019(2) 0.0051(14) 0.0031(17) 0.0070(16)
C13C 0.025(2) 0.0155(18) 0.0160(19) 0.0046(14) 0.0094(17) 0.0101(16)
C14C 0.020(2) 0.0114(16) 0.0098(16) 0.0031(13) 0.0004(15) -0.0002(14)
C15C 0.032(3) 0.0139(19) 0.034(3) 0.0010(17) 0.015(2) -0.0019(18)
C16C 0.0099(19) 0.0132(17) 0.0186(19) 0.0060(14) 0.0031(15) 0.0052(14)
C17C 0.035(3) 0.021(2) 0.022(2) 0.0149(17) 0.0050(19) 0.0110(18)
C18C 0.016(2) 0.0218(19) 0.0076(16) 0.0049(14) 0.0000(14) 0.0029(15)
C19C 0.031(3) 0.028(2) 0.0088(18) -0.0089(16) 0.0010(17) 0.0094(19)
C20C 0.021(2) 0.022(2) 0.0158(19) 0.0074(15) 0.0023(17) 0.0014(17)
O1D 0.0205(17) 0.0167(14) 0.0224(16) 0.0030(11) 0.0001(13) 0.0026(12)
O2D 0.0226(17) 0.0110(12) 0.0275(16) 0.0054(11) 0.0049(13) 0.0070(11)
O3D 0.0226(16) 0.0133(13) 0.0179(14) 0.0014(11) 0.0014(12) 0.0036(11)
O4D 0.0215(16) 0.0090(12) 0.0174(14) 0.0038(10) 0.0017(12) 0.0006(11)
N1D 0.0218(19) 0.0153(15) 0.0083(14) 0.0019(11) -0.0017(13) 0.0079(13)
N2D 0.0181(18) 0.0131(14) 0.0106(15) 0.0019(11) 0.0006(13) 0.0062(12)
C1D 0.018(2) 0.0166(17) 0.0128(18) 0.0035(14) -0.0021(15) 0.0064(15)
C2D 0.013(2) 0.0177(18) 0.0176(19) 0.0062(14) -0.0018(15) 0.0074(15)
C3D 0.0117(19) 0.0111(16) 0.0148(17) 0.0020(13) 0.0000(14) 0.0021(13)
C4D 0.016(2) 0.0068(14) 0.0128(17) 0.0025(12) -0.0017(15) 0.0025(13)
C5D 0.031(3) 0.023(2) 0.0134(18) -0.0032(15) -0.0022(17) 0.0170(18)
C6D 0.073(5) 0.016(2) 0.037(3) -0.005(2) 0.000(3) 0.013(2)
C7D 0.079(5) 0.050(3) 0.012(2) 0.004(2) 0.006(2) 0.052(3)
C8D 0.018(2) 0.0153(17) 0.0169(19) 0.0043(14) -0.0015(15) 0.0078(15)
C9D 0.021(2) 0.0161(18) 0.019(2) 0.0030(15) -0.0025(17) 0.0065(16)
C10D 0.031(3) 0.024(2) 0.020(2) 0.0075(17) -0.0012(19) 0.0111(19)
C11D 0.031(3) 0.022(2) 0.021(2) 0.0115(17) 0.0052(19) 0.0076(18)
C12D 0.022(2) 0.025(2) 0.020(2) 0.0092(17) -0.0012(18) -0.0012(17)
C13D 0.016(2) 0.024(2) 0.0152(19) 0.0081(15) -0.0031(16) 0.0004(16)
C14D 0.017(2) 0.0131(16) 0.0114(17) 0.0055(13) 0.0036(15) 0.0021(14)
C15D 0.033(3) 0.0115(18) 0.031(2) 0.0037(16) 0.003(2) 0.0042(17)
C16D 0.013(2) 0.0140(17) 0.029(2) 0.0044(16) 0.0077(17) 0.0056(15)
C17D 0.022(2) 0.0172(18) 0.020(2) 0.0081(15) 0.0033(17) 0.0027(16)
C18D 0.017(2) 0.0186(18) 0.0116(17) 0.0028(14) -0.0026(15) 0.0067(15)
C19D 0.023(2) 0.025(2) 0.018(2) 0.0050(16) -0.0069(18) 0.0065(18)
C20D 0.027(3) 0.020(2) 0.021(2) 0.0075(16) -0.0023(18) 0.0048(17)
O1E 0.0126(15) 0.0108(12) 0.0240(15) 0.0018(11) -0.0030(12) -0.0021(10)
O2E 0.0187(16) 0.0127(13) 0.0273(16) 0.0009(11) -0.0032(13) 0.0054(11)
O3E 0.0205(16) 0.0137(13) 0.0196(15) 0.0007(11) 0.0052(12) 0.0014(11)
O4E 0.0204(16) 0.0122(12) 0.0143(13) 0.0042(10) -0.0018(11) 0.0000(11)
N1E 0.0182(18) 0.0111(14) 0.0111(15) 0.0020(11) -0.0017(13) 0.0033(12)
N2E 0.0145(17) 0.0145(15) 0.0117(15) 0.0021(12) 0.0006(13) 0.0060(12)
C1E 0.015(2) 0.0136(17) 0.0141(18) 0.0026(14) -0.0035(15) -0.0006(14)
C2E 0.0110(19) 0.0143(17) 0.0191(19) 0.0062(14) -0.0019(15) -0.0019(14)
C3E 0.0116(19) 0.0095(15) 0.0146(17) 0.0022(13) -0.0005(14) -0.0004(13)
C4E 0.0110(18) 0.0094(15) 0.0126(17) 0.0014(12) -0.0013(14) -0.0022(13)
C5E 0.024(2) 0.0160(17) 0.0128(17) 0.0040(14) 0.0026(16) 0.0080(15)
C6E 0.033(3) 0.028(2) 0.0107(19) 0.0041(16) -0.0032(18) 0.0087(19)
C7E 0.023(2) 0.028(2) 0.025(2) 0.0075(18) 0.0087(19) 0.0070(19)
C8E 0.015(2) 0.0139(16) 0.0139(17) 0.0032(13) -0.0016(15) 0.0032(14)
C9E 0.016(2) 0.0200(18) 0.0172(19) 0.0059(15) -0.0023(16) 0.0033(15)
C10E 0.029(3) 0.022(2) 0.023(2) 0.0090(16) -0.0043(19) 0.0080(18)
C11E 0.028(3) 0.020(2) 0.027(2) 0.0118(17) -0.0022(19) 0.0056(18)
C12E 0.021(2) 0.0174(19) 0.025(2) 0.0109(16) -0.0030(18) -0.0012(16)
C13E 0.018(2) 0.0196(19) 0.021(2) 0.0084(16) -0.0032(17) 0.0041(16)
C14E 0.016(2) 0.0116(16) 0.0106(16) 0.0031(13) 0.0006(14) 0.0029(14)
C15E 0.033(3) 0.0082(17) 0.041(3) 0.0020(17) -0.005(2) 0.0076(17)
C16E 0.0116(19) 0.0115(16) 0.0165(18) 0.0043(13) 0.0013(15) 0.0016(13)
C17E 0.026(2) 0.0173(19) 0.018(2) 0.0092(15) 0.0008(18) -0.0009(17)
C18E 0.018(2) 0.0173(18) 0.0088(16) 0.0032(13) -0.0016(15) 0.0075(15)
C19E 0.015(2) 0.0200(19) 0.022(2) -0.0013(16) -0.0043(16) 0.0068(16)
C20E 0.023(2) 0.023(2) 0.018(2) 0.0101(16) 0.0023(17) 0.0098(17)
O1F 0.0191(17) 0.0149(13) 0.0246(16) 0.0062(11) 0.0019(13) 0.0047(12)
O2F 0.0227(16) 0.0102(12) 0.0211(15) 0.0018(10) 0.0017(12) 0.0038(11)
O3F 0.0244(17) 0.0162(13) 0.0150(14) -0.0007(11) 0.0055(12) 0.0064(12)
O4F 0.0258(17) 0.0109(12) 0.0097(12) 0.0033(9) 0.0028(11) 0.0009(11)
N1F 0.0168(18) 0.0135(14) 0.0110(15) 0.0031(11) -0.0019(13) 0.0078(13)
N2F 0.0139(17) 0.0134(14) 0.0099(14) 0.0022(11) -0.0009(12) 0.0053(12)
C1F 0.015(2) 0.0164(17) 0.0132(17) 0.0044(14) 0.0002(15) 0.0071(14)
C2F 0.017(2) 0.0133(16) 0.0124(17) 0.0035(13) 0.0007(15) 0.0036(14)
C3F 0.0125(19) 0.0089(15) 0.0134(17) 0.0027(13) -0.0004(14) 0.0015(13)
C4F 0.014(2) 0.0080(15) 0.0130(17) 0.0026(12) 0.0011(14) 0.0017(13)
C5F 0.033(3) 0.0191(19) 0.0158(19) 0.0000(15) 0.0008(18) 0.0162(18)
C6F 0.062(4) 0.022(2) 0.025(2) 0.0002(18) 0.000(2) 0.017(2)
C7F 0.038(3) 0.033(2) 0.0125(19) -0.0023(17) -0.0029(19) 0.019(2)
C8F 0.023(2) 0.0145(17) 0.0126(18) 0.0032(14) 0.0037(16) 0.0084(15)
C9F 0.031(3) 0.023(2) 0.018(2) 0.0069(16) 0.0043(18) 0.0174(18)
C10F 0.044(3) 0.028(2) 0.018(2) 0.0114(17) 0.009(2) 0.024(2)
C11F 0.054(4) 0.020(2) 0.026(2) 0.0101(18) 0.020(2) 0.014(2)
C12F 0.043(3) 0.020(2) 0.026(2) 0.0093(18) 0.016(2) 0.006(2)
C13F 0.025(2) 0.023(2) 0.018(2) 0.0070(16) 0.0042(18) 0.0060(18)
C14F 0.016(2) 0.0120(16) 0.0127(17) 0.0019(13) 0.0013(15) 0.0025(14)
C15F 0.036(3) 0.0075(16) 0.023(2) 0.0011(14) 0.0067(19) 0.0026(16)
C16F 0.0131(19) 0.0153(16) 0.0053(15) 0.0015(12) -0.0018(13) 0.0063(14)
C17F 0.024(2) 0.022(2) 0.0165(19) 0.0113(16) 0.0029(17) 0.0020(17)
C18F 0.017(2) 0.0169(17) 0.0104(17) 0.0024(13) -0.0025(15) 0.0062(15)
C19F 0.021(2) 0.0134(18) 0.021(2) -0.0001(15) -0.0045(17) -0.0037(16)
C20F 0.035(3) 0.024(2) 0.0128(18) 0.0077(16) -0.0005(18) 0.0132(19)
Br1A 0.0265(3) 0.0206(2) 0.0172(2) 0.00055(15) -0.00064(18) 0.01178(18)
Br1B 0.0212(2) 0.02095(19) 0.01429(19) 0.00378(15) 0.00175(16) 0.00892(16)
Br1C 0.0286(3) 0.01724(19) 0.0186(2) -0.00111(15) -0.00241(18) 0.00923(17)
Br1D 0.0242(2) 0.0222(2) 0.0176(2) 0.00447(16) 0.00222(17) -0.00122(17)
Br1E 0.0226(2) 0.01662(19) 0.01414(19) -0.00003(14) 0.00306(16) -0.00398(16)
Br1F 0.0211(2) 0.0227(2) 0.01575(19) 0.00450(16) -0.00019(17) 0.00092(17)
O5A 0.0221(17) 0.0162(13) 0.0186(15) 0.0025(11) -0.0013(13) 0.0038(12)
O5B 0.0161(16) 0.0232(15) 0.0174(14) 0.0047(12) -0.0010(12) -0.0069(12)
O5C 0.0195(17) 0.0172(14) 0.0210(15) 0.0045(11) -0.0002(13) 0.0038(12)
O5D 0.034(2) 0.0275(17) 0.0218(16) 0.0051(13) 0.0023(15) 0.0200(15)
O5E 0.0196(16) 0.0181(14) 0.0160(14) 0.0032(11) 0.0053(12) 0.0062(12)
O5F 0.0307(19) 0.0262(16) 0.0199(16) 0.0050(12) 0.0042(14) 0.0172(14)

loop_
_atom_type_symbol
_atom_type_description
_atom_type_scat_dispersion_real
_atom_type_scat_dispersion_imag
_atom_type_scat_source
C C 0.0033 0.0016 'International Tables Vol C Tables 4.2.6.8 and 6.1.1.4'
H H 0.0000 0.0000 'International Tables Vol C Tables 4.2.6.8 and 6.1.1.4'
N N 0.0061 0.0033 'International Tables Vol C Tables 4.2.6.8 and 6.1.1.4'
O O 0.0106 0.0060 'International Tables Vol C Tables 4.2.6.8 and 6.1.1.4'
Br Br -0.2901 2.4595 'International Tables Vol C Tables 4.2.6.8 and 6.1.1.4'

loop_
_geom_angle_atom_site_label_1
_geom_angle_atom_site_label_2
_geom_angle_atom_site_label_3
_geom_angle
C14A O2A C15A 115.8(4)
C16A O4A C17A 115.1(3)
C1A N1A C5A 123.7(3)
C4A N1A C1A 113.8(3)
C4A N1A C5A 122.5(3)
C4A N2A H2A 116.3
C4A N2A C18A 127.4(4)
C18A N2A H2A 116.3
N1A C1A H1A 108.2
N1A C1A C2A 102.6(3)
N1A C1A C8A 113.9(3)
C2A C1A H1A 108.2
C8A C1A H1A 108.2
C8A C1A C2A 115.3(3)
C1A C2A H2AA 110.7
C1A C2A H2AB 110.7
C1A C2A C3A 105.3(3)
H2AA C2A H2AB 108.8
C3A C2A H2AA 110.7
C3A C2A H2AB 110.7
C4A C3A C2A 102.0(3)
C4A C3A C14A 109.6(3)
C4A C3A C16A 114.3(3)
C14A C3A C2A 113.5(3)
C14A C3A C16A 106.5(3)
C16A C3A C2A 111.1(3)
N1A C4A C3A 110.5(3)
N2A C4A N1A 122.7(4)
N2A C4A C3A 126.8(3)
N1A C5A H5A 107.4
N1A C5A C6A 111.8(4)
N1A C5A C7A 110.6(3)
C6A C5A H5A 107.4
C7A C5A H5A 107.4
C7A C5A C6A 111.9(4)
C5A C6A H6AA 109.5
C5A C6A H6AB 109.5
C5A C6A H6AC 109.5
H6AA C6A H6AB 109.5
H6AA C6A H6AC 109.5
H6AB C6A H6AC 109.5
C5A C7A H7AA 109.5
C5A C7A H7AB 109.5
C5A C7A H7AC 109.5
H7AA C7A H7AB 109.5
H7AA C7A H7AC 109.5
H7AB C7A H7AC 109.5
C9A C8A C1A 118.3(4)
C9A C8A C13A 119.2(4)
C13A C8A C1A 122.4(3)
C8A C9A H9A 119.8
C8A C9A C10A 120.4(4)
C10A C9A H9A 119.8
C9A C10A H10A 120.0
C11A C10A C9A 120.0(4)
C11A C10A H10A 120.0
C10A C11A H11A 120.0
C12A C11A C10A 120.1(4)
C12A C11A H11A 120.0
C11A C12A H12A 119.9
C11A C12A C13A 120.1(4)
C13A C12A H12A 119.9
C8A C13A H13A 119.9
C12A C13A C8A 120.2(4)
C12A C13A H13A 119.9
O1A C14A O2A 125.7(4)
O1A C14A C3A 123.3(4)
O2A C14A C3A 111.0(3)
O2A C15A H15J 109.5
O2A C15A H15K 109.5
O2A C15A H15L 109.5
H15J C15A H15K 109.5
H15J C15A H15L 109.5
H15K C15A H15L 109.5
O3A C16A O4A 126.2(4)
O3A C16A C3A 123.9(3)
O4A C16A C3A 109.9(3)
O4A C17A H17J 109.5
O4A C17A H17K 109.5
O4A C17A H17L 109.5
H17J C17A H17K 109.5
H17J C17A H17L 109.5
H17K C17A H17L 109.5
N2A C18A H18A 109.2
N2A C18A C19A 108.0(4)
N2A C18A C20A 109.8(3)
C19A C18A H18A 109.2
C20A C18A H18A 109.2
C20A C18A C19A 111.3(4)
C18A C19A H19J 109.5
C18A C19A H19K 109.5
C18A C19A H19L 109.5
H19J C19A H19K 109.5
H19J C19A H19L 109.5
H19K C19A H19L 109.5
C18A C20A H20J 109.5
C18A C20A H20K 109.5
C18A C20A H20L 109.5
H20J C20A H20K 109.5
H20J C20A H20L 109.5
H20K C20A H20L 109.5
C14B O2B C15B 115.2(4)
C16B O4B C17B 115.6(3)
C1B N1B C5B 122.4(3)
C4B N1B C1B 113.4(3)
C4B N1B C5B 123.8(3)
C4B N2B H2B 116.2
C4B N2B C18B 127.5(3)
C18B N2B H2B 116.2
N1B C1B H1B 109.3
N1B C1B C2B 101.6(3)
N1B C1B C8B 112.2(3)
C2B C1B H1B 109.3
C8B C1B H1B 109.3
C8B C1B C2B 114.9(3)
C1B C2B H2BA 110.8
C1B C2B H2BB 110.8
H2BA C2B H2BB 108.9
C3B C2B C1B 104.8(3)
C3B C2B H2BA 110.8
C3B C2B H2BB 110.8
C2B C3B C14B 114.5(3)
C2B C3B C16B 110.6(3)
C4B C3B C2B 101.6(3)
C4B C3B C14B 110.4(3)
C4B C3B C16B 113.9(3)
C16B C3B C14B 106.2(3)
N1B C4B C3B 110.3(3)
N2B C4B N1B 122.8(3)
N2B C4B C3B 126.8(3)
N1B C5B H5B 108.1
N1B C5B C6B 108.8(4)
N1B C5B C7B 112.3(3)
C6B C5B H5B 108.1
C6B C5B C7B 111.1(4)
C7B C5B H5B 108.1
C5B C6B H6BA 109.5
C5B C6B H6BB 109.5
C5B C6B H6BC 109.5
H6BA C6B H6BB 109.5
H6BA C6B H6BC 109.5
H6BB C6B H6BC 109.5
C5B C7B H7BA 109.5
C5B C7B H7BB 109.5
C5B C7B H7BC 109.5
H7BA C7B H7BB 109.5
H7BA C7B H7BC 109.5
H7BB C7B H7BC 109.5
C9B C8B C1B 118.6(4)
C9B C8B C13B 119.0(4)
C13B C8B C1B 122.4(4)
C8B C9B H9B 120.0
C10B C9B C8B 120.1(4)
C10B C9B H9B 120.0
C9B C10B H10B 119.6
C11B C10B C9B 120.7(4)
C11B C10B H10B 119.6
C10B C11B H11B 120.3
C12B C11B C10B 119.4(4)
C12B C11B H11B 120.3
C11B C12B H12B 119.9
C11B C12B C13B 120.3(5)
C13B C12B H12B 119.9
C8B C13B H13B 119.7
C12B C13B C8B 120.5(4)
C12B C13B H13B 119.7
O1B C14B O2B 125.7(4)
O1B C14B C3B 124.5(3)
O2B C14B C3B 109.8(3)
O2B C15B H15M 109.5
O2B C15B H15N 109.5
O2B C15B H15O 109.5
H15M C15B H15N 109.5
H15M C15B H15O 109.5
H15N C15B H15O 109.5
O3B C16B O4B 127.1(4)
O3B C16B C3B 123.1(3)
O4B C16B C3B 109.7(3)
O4B C17B H17M 109.5
O4B C17B H17N 109.5
O4B C17B H17O 109.5
H17M C17B H17N 109.5
H17M C17B H17O 109.5
H17N C17B H17O 109.5
N2B C18B H18B 108.8
N2B C18B C19B 108.8(4)
N2B C18B C20B 108.3(3)
C19B C18B H18B 108.8
C19B C18B C20B 113.2(4)
C20B C18B H18B 108.8
C18B C19B H19M 109.5
C18B C19B H19N 109.5
C18B C19B H19O 109.5
H19M C19B H19N 109.5
H19M C19B H19O 109.5
H19N C19B H19O 109.5
C18B C20B H20M 109.5
C18B C20B H20N 109.5
C18B C20B H20O 109.5
H20M C20B H20N 109.5
H20M C20B H20O 109.5
H20N C20B H20O 109.5
C14C O2C C15C 116.4(3)
C16C O4C C17C 114.7(3)
C1C N1C C5C 122.5(3)
C4C N1C C1C 114.0(3)
C4C N1C C5C 123.4(3)
C4C N2C H2C 116.0
C4C N2C C18C 127.9(3)
C18C N2C H2C 116.0
N1C C1C H1C 108.8
N1C C1C C2C 101.7(3)
N1C C1C C8C 113.8(3)
C2C C1C H1C 108.8
C8C C1C H1C 108.8
C8C C1C C2C 114.6(3)
C1C C2C H2CA 110.6
C1C C2C H2CB 110.6
C1C C2C C3C 105.5(3)
H2CA C2C H2CB 108.8
C3C C2C H2CA 110.6
C3C C2C H2CB 110.6
C4C C3C C2C 101.2(3)
C4C C3C C14C 109.0(3)
C4C C3C C16C 115.8(3)
C14C C3C C2C 114.3(3)
C16C C3C C2C 110.3(3)
C16C C3C C14C 106.4(3)
N1C C4C N2C 123.2(4)
N1C C4C C3C 110.5(3)
N2C C4C C3C 126.3(3)
N1C C5C H5C 107.6
N1C C5C C6C 111.2(4)
N1C C5C C7C 109.9(3)
C6C C5C H5C 107.6
C6C C5C C7C 112.6(4)
C7C C5C H5C 107.6
C5C C6C H6CA 109.5
C5C C6C H6CB 109.5
C5C C6C H6CC 109.5
H6CA C6C H6CB 109.5
H6CA C6C H6CC 109.5
H6CB C6C H6CC 109.5
C5C C7C H7CA 109.5
C5C C7C H7CB 109.5
C5C C7C H7CC 109.5
H7CA C7C H7CB 109.5
H7CA C7C H7CC 109.5
H7CB C7C H7CC 109.5
C9C C8C C1C 117.6(3)
C9C C8C C13C 118.7(3)
C13C C8C C1C 123.6(3)
C8C C9C H9C 120.0
C8C C9C C10C 120.0(4)
C10C C9C H9C 120.0
C9C C10C H10C 119.8
C11C C10C C9C 120.3(4)
C11C C10C H10C 119.8
C10C C11C H11C 120.1
C10C C11C C12C 119.9(4)
C12C C11C H11C 120.1
C11C C12C H12C 120.1
C13C C12C C11C 119.9(4)
C13C C12C H12C 120.1
C8C C13C H13C 119.4
C12C C13C C8C 121.1(4)
C12C C13C H13C 119.4
O1C C14C O2C 125.9(4)
O1C C14C C3C 123.1(4)
O2C C14C C3C 111.0(3)
O2C C15C H15P 109.5
O2C C15C H15Q 109.5
O2C C15C H15R 109.5
H15P C15C H15Q 109.5
H15P C15C H15R 109.5
H15Q C15C H15R 109.5
O3C C16C O4C 126.0(4)
O3C C16C C3C 124.0(3)
O4C C16C C3C 109.9(3)
O4C C17C H17P 109.5
O4C C17C H17Q 109.5
O4C C17C H17R 109.5
H17P C17C H17Q 109.5
H17P C17C H17R 109.5
H17Q C17C H17R 109.5
N2C C18C H18C 108.7
N2C C18C C19C 109.0(3)
N2C C18C C20C 109.2(3)
C19C C18C H18C 108.7
C19C C18C C20C 112.6(4)
C20C C18C H18C 108.7
C18C C19C H19P 109.5
C18C C19C H19Q 109.5
C18C C19C H19R 109.5
H19P C19C H19Q 109.5
H19P C19C H19R 109.5
H19Q C19C H19R 109.5
C18C C20C H20P 109.5
C18C C20C H20Q 109.5
C18C C20C H20R 109.5
H20P C20C H20Q 109.5
H20P C20C H20R 109.5
H20Q C20C H20R 109.5
C14D O2D C15D 115.8(4)
C16D O4D C17D 114.7(3)
C1D N1D C5D 123.6(3)
C4D N1D C1D 113.8(3)
C4D N1D C5D 122.4(3)
C4D N2D H2D 116.2
C4D N2D C18D 127.7(4)
C18D N2D H2D 116.2
N1D C1D H1D 108.6
N1D C1D C2D 102.4(3)
N1D C1D C8D 112.8(3)
C2D C1D H1D 108.6
C8D C1D H1D 108.6
C8D C1D C2D 115.5(3)
C1D C2D H2DA 110.9
C1D C2D H2DB 110.9
C1D C2D C3D 104.2(3)
H2DA C2D H2DB 108.9
C3D C2D H2DA 110.9
C3D C2D H2DB 110.9
C2D C3D C16D 110.7(3)
C4D C3D C2D 102.0(3)
C4D C3D C14D 110.8(3)
C4D C3D C16D 112.7(3)
C14D C3D C2D 114.6(3)
C14D C3D C16D 106.2(3)
N1D C4D C3D 109.1(3)
N2D C4D N1D 124.1(4)
N2D C4D C3D 126.8(3)
N1D C5D H5D 108.4
N1D C5D C6D 109.5(4)
N1D C5D C7D 111.2(4)
C6D C5D H5D 108.4
C7D C5D H5D 108.4
C7D C5D C6D 110.8(4)
C5D C6D H6DA 109.5
C5D C6D H6DB 109.5
C5D C6D H6DC 109.5
H6DA C6D H6DB 109.5
H6DA C6D H6DC 109.5
H6DB C6D H6DC 109.5
C5D C7D H7DA 109.5
C5D C7D H7DB 109.5
C5D C7D H7DC 109.5
H7DA C7D H7DB 109.5
H7DA C7D H7DC 109.5
H7DB C7D H7DC 109.5
C9D C8D C1D 118.5(4)
C13D C8D C1D 122.0(4)
C13D C8D C9D 119.5(4)
C8D C9D H9D 119.6
C10D C9D C8D 120.7(4)
C10D C9D H9D 119.6
C9D C10D H10D 120.3
C9D C10D C11D 119.3(4)
C11D C10D H10D 120.3
C10D C11D H11D 119.9
C12D C11D C10D 120.2(4)
C12D C11D H11D 119.9
C11D C12D H12D 120.1
C11D C12D C13D 119.8(4)
C13D C12D H12D 120.1
C8D C13D C12D 120.4(4)
C8D C13D H13D 119.8
C12D C13D H13D 119.8
O1D C14D O2D 125.5(4)
O1D C14D C3D 123.9(4)
O2D C14D C3D 110.6(3)
O2D C15D H15A 109.5
O2D C15D H15B 109.5
O2D C15D H15C 109.5
H15A C15D H15B 109.5
H15A C15D H15C 109.5
H15B C15D H15C 109.5
O3D C16D O4D 127.4(4)
O3D C16D C3D 123.9(4)
O4D C16D C3D 108.6(3)
O4D C17D H17A 109.5
O4D C17D H17B 109.5
O4D C17D H17C 109.5
H17A C17D H17B 109.5
H17A C17D H17C 109.5
H17B C17D H17C 109.5
N2D C18D H18D 108.7
N2D C18D C19D 108.8(3)
N2D C18D C20D 108.8(3)
C19D C18D H18D 108.7
C20D C18D H18D 108.7
C20D C18D C19D 112.9(4)
C18D C19D H19A 109.5
C18D C19D H19B 109.5
C18D C19D H19C 109.5
H19A C19D H19B 109.5
H19A C19D H19C 109.5
H19B C19D H19C 109.5
C18D C20D H20A 109.5
C18D C20D H20B 109.5
C18D C20D H20C 109.5
H20A C20D H20B 109.5
H20A C20D H20C 109.5
H20B C20D H20C 109.5
C14E O2E C15E 115.7(3)
C16E O4E C17E 115.7(3)
C1E N1E C5E 123.8(3)
C4E N1E C1E 113.5(3)
C4E N1E C5E 122.7(3)
C4E N2E H2E 116.0
C4E N2E C18E 128.1(4)
C18E N2E H2E 116.0
N1E C1E H1E 108.6
N1E C1E C2E 102.2(3)
N1E C1E C8E 113.6(3)
C2E C1E H1E 108.6
C8E C1E H1E 108.6
C8E C1E C2E 114.9(3)
C1E C2E H2EA 110.7
C1E C2E H2EB 110.7
C1E C2E C3E 105.2(3)
H2EA C2E H2EB 108.8
C3E C2E H2EA 110.7
C3E C2E H2EB 110.7
C4E C3E C2E 101.5(3)
C4E C3E C14E 109.1(3)
C4E C3E C16E 114.8(3)
C14E C3E C2E 113.7(3)
C16E C3E C2E 109.9(3)
C16E C3E C14E 107.9(3)
N1E C4E C3E 110.4(3)
N2E C4E N1E 123.4(4)
N2E C4E C3E 126.2(3)
N1E C5E H5E 107.7
N1E C5E C6E 111.3(4)
N1E C5E C7E 110.4(3)
C6E C5E H5E 107.7
C6E C5E C7E 111.8(4)
C7E C5E H5E 107.7
C5E C6E H6EA 109.5
C5E C6E H6EB 109.5
C5E C6E H6EC 109.5
H6EA C6E H6EB 109.5
H6EA C6E H6EC 109.5
H6EB C6E H6EC 109.5
C5E C7E H7EA 109.5
C5E C7E H7EB 109.5
C5E C7E H7EC 109.5
H7EA C7E H7EB 109.5
H7EA C7E H7EC 109.5
H7EB C7E H7EC 109.5
C9E C8E C1E 117.9(3)
C13E C8E C1E 123.1(4)
C13E C8E C9E 118.8(4)
C8E C9E H9E 119.2
C10E C9E C8E 121.5(4)
C10E C9E H9E 119.2
C9E C10E H10E 120.5
C9E C10E C11E 119.0(4)
C11E C10E H10E 120.5
C10E C11E H11E 120.1
C12E C11E C10E 119.9(4)
C12E C11E H11E 120.1
C11E C12E H12E 119.7
C11E C12E C13E 120.5(4)
C13E C12E H12E 119.7
C8E C13E C12E 120.2(4)
C8E C13E H13E 119.9
C12E C13E H13E 119.9
O1E C14E O2E 125.6(3)
O1E C14E C3E 122.3(4)
O2E C14E C3E 112.1(3)
O2E C15E H15D 109.5
O2E C15E H15E 109.5
O2E C15E H15F 109.5
H15D C15E H15E 109.5
H15D C15E H15F 109.5
H15E C15E H15F 109.5
O3E C16E O4E 125.9(3)
O3E C16E C3E 123.7(3)
O4E C16E C3E 110.3(3)
O4E C17E H17D 109.5
O4E C17E H17E 109.5
O4E C17E H17F 109.5
H17D C17E H17E 109.5
H17D C17E H17F 109.5
H17E C17E H17F 109.5
N2E C18E H18E 108.7
N2E C18E C19E 108.2(3)
N2E C18E C20E 109.4(3)
C19E C18E H18E 108.7
C20E C18E H18E 108.7
C20E C18E C19E 113.1(4)
C18E C19E H19D 109.5
C18E C19E H19E 109.5
C18E C19E H19F 109.5
H19D C19E H19E 109.5
H19D C19E H19F 109.5
H19E C19E H19F 109.5
C18E C20E H20D 109.5
C18E C20E H20E 109.5
C18E C20E H20F 109.5
H20D C20E H20E 109.5
H20D C20E H20F 109.5
H20E C20E H20F 109.5
C14F O2F C15F 115.5(3)
C16F O4F C17F 116.4(3)
C1F N1F C5F 122.4(3)
C4F N1F C1F 113.5(3)
C4F N1F C5F 123.8(3)
C4F N2F H2F 116.3
C4F N2F C18F 127.4(3)
C18F N2F H2F 116.3
N1F C1F H1F 109.2
N1F C1F C2F 101.5(3)
N1F C1F C8F 112.3(3)
C2F C1F H1F 109.2
C8F C1F H1F 109.2
C8F C1F C2F 115.0(3)
C1F C2F H2FA 110.9
C1F C2F H2FB 110.9
C1F C2F C3F 104.4(3)
H2FA C2F H2FB 108.9
C3F C2F H2FA 110.9
C3F C2F H2FB 110.9
C4F C3F C2F 101.9(3)
C4F C3F C14F 110.5(3)
C14F C3F C2F 115.0(3)
C16F C3F C2F 109.2(3)
C16F C3F C4F 114.2(3)
C16F C3F C14F 106.4(3)
N1F C4F C3F 109.4(3)
N2F C4F N1F 123.0(4)
N2F C4F C3F 127.5(3)
N1F C5F H5F 108.1
N1F C5F C6F 108.8(4)
N1F C5F C7F 112.3(3)
C6F C5F H5F 108.1
C7F C5F H5F 108.1
C7F C5F C6F 111.2(4)
C5F C6F H6FA 109.5
C5F C6F H6FB 109.5
C5F C6F H6FC 109.5
H6FA C6F H6FB 109.5
H6FA C6F H6FC 109.5
H6FB C6F H6FC 109.5
C5F C7F H7FA 109.5
C5F C7F H7FB 109.5
C5F C7F H7FC 109.5
H7FA C7F H7FB 109.5
H7FA C7F H7FC 109.5
H7FB C7F H7FC 109.5
C9F C8F C1F 117.4(4)
C13F C8F C1F 122.6(4)
C13F C8F C9F 119.9(4)
C8F C9F H9F 119.9
C10F C9F C8F 120.2(4)
C10F C9F H9F 119.9
C9F C10F H10F 120.5
C9F C10F C11F 119.1(4)
C11F C10F H10F 120.5
C10F C11F H11F 119.7
C12F C11F C10F 120.6(4)
C12F C11F H11F 119.7
C11F C12F H12F 120.2
C11F C12F C13F 119.5(5)
C13F C12F H12F 120.2
C8F C13F C12F 120.5(4)
C8F C13F H13F 119.7
C12F C13F H13F 119.7
O1F C14F O2F 125.9(3)
O1F C14F C3F 123.1(4)
O2F C14F C3F 111.0(3)
O2F C15F H15G 109.5
O2F C15F H15H 109.5
O2F C15F H15I 109.5
H15G C15F H15H 109.5
H15G C15F H15I 109.5
H15H C15F H15I 109.5
O3F C16F O4F 124.4(3)
O3F C16F C3F 123.5(3)
O4F C16F C3F 112.1(3)
O4F C17F H17G 109.5
O4F C17F H17H 109.5
O4F C17F H17I 109.5
H17G C17F H17H 109.5
H17G C17F H17I 109.5
H17H C17F H17I 109.5
N2F C18F H18F 109.5
N2F C18F C19F 109.5(3)
N2F C18F C20F 108.1(3)
C19F C18F H18F 109.5
C19F C18F C20F 110.6(4)
C20F C18F H18F 109.5
C18F C19F H19G 109.5
C18F C19F H19H 109.5
C18F C19F H19I 109.5
H19G C19F H19H 109.5
H19G C19F H19I 109.5
H19H C19F H19I 109.5
C18F C20F H20G 109.5
C18F C20F H20H 109.5
C18F C20F H20I 109.5
H20G C20F H20H 109.5
H20G C20F H20I 109.5
H20H C20F H20I 109.5
H5AA O5A H5AB 110(2)
H5BA O5B H5BB 114(2)
H5CA O5C H5CB 110(2)
H5DA O5D H5DB 108(2)
H5EA O5E H5EB 109(2)
H5FA O5F H5FB 109(2)

loop_
_geom_bond_atom_site_label_1
_geom_bond_atom_site_label_2
_geom_bond_distance
O1A C14A 1.205(5)
O2A C14A 1.318(5)
O2A C15A 1.456(5)
O3A C16A 1.188(5)
O4A C16A 1.329(5)
O4A C17A 1.451(5)
N1A C1A 1.480(5)
N1A C4A 1.328(5)
N1A C5A 1.484(5)
N2A H2A 0.8800
N2A C4A 1.319(5)
N2A C18A 1.479(5)
C1A H1A 1.0000
C1A C2A 1.538(6)
C1A C8A 1.521(5)
C2A H2AA 0.9900
C2A H2AB 0.9900
C2A C3A 1.555(5)
C3A C4A 1.512(6)
C3A C14A 1.541(5)
C3A C16A 1.547(5)
C5A H5A 1.0000
C5A C6A 1.528(6)
C5A C7A 1.527(6)
C6A H6AA 0.9800
C6A H6AB 0.9800
C6A H6AC 0.9800
C7A H7AA 0.9800
C7A H7AB 0.9800
C7A H7AC 0.9800
C8A C9A 1.386(6)
C8A C13A 1.399(6)
C9A H9A 0.9500
C9A C10A 1.388(6)
C10A H10A 0.9500
C10A C11A 1.386(6)
C11A H11A 0.9500
C11A C12A 1.382(6)
C12A H12A 0.9500
C12A C13A 1.383(6)
C13A H13A 0.9500
C15A H15J 0.9800
C15A H15K 0.9800
C15A H15L 0.9800
C17A H17J 0.9800
C17A H17K 0.9800
C17A H17L 0.9800
C18A H18A 1.0000
C18A C19A 1.532(7)
C18A C20A 1.531(6)
C19A H19J 0.9800
C19A H19K 0.9800
C19A H19L 0.9800
C20A H20J 0.9800
C20A H20K 0.9800
C20A H20L 0.9800
O1B C14B 1.187(5)
O2B C14B 1.325(5)
O2B C15B 1.456(5)
O3B C16B 1.205(4)
O4B C16B 1.315(4)
O4B C17B 1.453(5)
N1B C1B 1.473(5)
N1B C4B 1.332(5)
N1B C5B 1.485(5)
N2B H2B 0.8800
N2B C4B 1.329(5)
N2B C18B 1.475(5)
C1B H1B 1.0000
C1B C2B 1.551(5)
C1B C8B 1.505(5)
C2B H2BA 0.9900
C2B H2BB 0.9900
C2B C3B 1.539(5)
C3B C4B 1.527(5)
C3B C14B 1.552(5)
C3B C16B 1.545(5)
C5B H5B 1.0000
C5B C6B 1.506(6)
C5B C7B 1.523(6)
C6B H6BA 0.9800
C6B H6BB 0.9800
C6B H6BC 0.9800
C7B H7BA 0.9800
C7B H7BB 0.9800
C7B H7BC 0.9800
C8B C9B 1.399(6)
C8B C13B 1.401(6)
C9B H9B 0.9500
C9B C10B 1.395(6)
C10B H10B 0.9500
C10B C11B 1.392(7)
C11B H11B 0.9500
C11B C12B 1.391(7)
C12B H12B 0.9500
C12B C13B 1.394(6)
C13B H13B 0.9500
C15B H15M 0.9800
C15B H15N 0.9800
C15B H15O 0.9800
C17B H17M 0.9800
C17B H17N 0.9800
C17B H17O 0.9800
C18B H18B 1.0000
C18B C19B 1.515(6)
C18B C20B 1.526(6)
C19B H19M 0.9800
C19B H19N 0.9800
C19B H19O 0.9800
C20B H20M 0.9800
C20B H20N 0.9800
C20B H20O 0.9800
O1C C14C 1.195(5)
O2C C14C 1.327(5)
O2C C15C 1.457(5)
O3C C16C 1.191(5)
O4C C16C 1.334(5)
O4C C17C 1.467(5)
N1C C1C 1.477(5)
N1C C4C 1.323(5)
N1C C5C 1.494(5)
N2C H2C 0.8800
N2C C4C 1.323(5)
N2C C18C 1.482(5)
C1C H1C 1.0000
C1C C2C 1.543(6)
C1C C8C 1.517(5)
C2C H2CA 0.9900
C2C H2CB 0.9900
C2C C3C 1.546(5)
C3C C4C 1.524(6)
C3C C14C 1.542(5)
C3C C16C 1.527(5)
C5C H5C 1.0000
C5C C6C 1.509(6)
C5C C7C 1.538(6)
C6C H6CA 0.9800
C6C H6CB 0.9800
C6C H6CC 0.9800
C7C H7CA 0.9800
C7C H7CB 0.9800
C7C H7CC 0.9800
C8C C9C 1.391(5)
C8C C13C 1.392(5)
C9C H9C 0.9500
C9C C10C 1.402(5)
C10C H10C 0.9500
C10C C11C 1.376(6)
C11C H11C 0.9500
C11C C12C 1.389(6)
C12C H12C 0.9500
C12C C13C 1.382(5)
C13C H13C 0.9500
C15C H15P 0.9800
C15C H15Q 0.9800
C15C H15R 0.9800
C17C H17P 0.9800
C17C H17Q 0.9800
C17C H17R 0.9800
C18C H18C 1.0000
C18C C19C 1.514(6)
C18C C20C 1.523(6)
C19C H19P 0.9800
C19C H19Q 0.9800
C19C H19R 0.9800
C20C H20P 0.9800
C20C H20Q 0.9800
C20C H20R 0.9800
O1D C14D 1.194(5)
O2D C14D 1.335(5)
O2D C15D 1.455(5)
O3D C16D 1.184(5)
O4D C16D 1.335(5)
O4D C17D 1.460(5)
N1D C1D 1.460(5)
N1D C4D 1.334(5)
N1D C5D 1.479(5)
N2D H2D 0.8800
N2D C4D 1.301(5)
N2D C18D 1.476(5)
C1D H1D 1.0000
C1D C2D 1.529(6)
C1D C8D 1.525(5)
C2D H2DA 0.9900
C2D H2DB 0.9900
C2D C3D 1.548(6)
C3D C4D 1.533(6)
C3D C14D 1.541(5)
C3D C16D 1.558(6)
C5D H5D 1.0000
C5D C6D 1.525(7)
C5D C7D 1.513(6)
C6D H6DA 0.9800
C6D H6DB 0.9800
C6D H6DC 0.9800
C7D H7DA 0.9800
C7D H7DB 0.9800
C7D H7DC 0.9800
C8D C9D 1.394(6)
C8D C13D 1.385(6)
C9D H9D 0.9500
C9D C10D 1.387(6)
C10D H10D 0.9500
C10D C11D 1.399(7)
C11D H11D 0.9500
C11D C12D 1.388(6)
C12D H12D 0.9500
C12D C13D 1.396(6)
C13D H13D 0.9500
C15D H15A 0.9800
C15D H15B 0.9800
C15D H15C 0.9800
C17D H17A 0.9800
C17D H17B 0.9800
C17D H17C 0.9800
C18D H18D 1.0000
C18D C19D 1.532(6)
C18D C20D 1.527(6)
C19D H19A 0.9800
C19D H19B 0.9800
C19D H19C 0.9800
C20D H20A 0.9800
C20D H20B 0.9800
C20D H20C 0.9800
O1E C14E 1.216(5)
O2E C14E 1.326(5)
O2E C15E 1.462(5)
O3E C16E 1.199(5)
O4E C16E 1.326(4)
O4E C17E 1.462(5)
N1E C1E 1.485(5)
N1E C4E 1.329(5)
N1E C5E 1.488(5)
N2E H2E 0.8800
N2E C4E 1.316(5)
N2E C18E 1.481(5)
C1E H1E 1.0000
C1E C2E 1.540(6)
C1E C8E 1.515(5)
C2E H2EA 0.9900
C2E H2EB 0.9900
C2E C3E 1.550(6)
C3E C4E 1.519(6)
C3E C14E 1.533(5)
C3E C16E 1.532(5)
C5E H5E 1.0000
C5E C6E 1.513(6)
C5E C7E 1.526(6)
C6E H6EA 0.9800
C6E H6EB 0.9800
C6E H6EC 0.9800
C7E H7EA 0.9800
C7E H7EB 0.9800
C7E H7EC 0.9800
C8E C9E 1.396(6)
C8E C13E 1.393(6)
C9E H9E 0.9500
C9E C10E 1.395(6)
C10E H10E 0.9500
C10E C11E 1.397(6)
C11E H11E 0.9500
C11E C12E 1.391(6)
C12E H12E 0.9500
C12E C13E 1.396(6)
C13E H13E 0.9500
C15E H15D 0.9800
C15E H15E 0.9800
C15E H15F 0.9800
C17E H17D 0.9800
C17E H17E 0.9800
C17E H17F 0.9800
C18E H18E 1.0000
C18E C19E 1.526(6)
C18E C20E 1.519(5)
C19E H19D 0.9800
C19E H19E 0.9800
C19E H19F 0.9800
C20E H20D 0.9800
C20E H20E 0.9800
C20E H20F 0.9800
O1F C14F 1.208(5)
O2F C14F 1.330(5)
O2F C15F 1.452(5)
O3F C16F 1.212(4)
O4F C16F 1.322(4)
O4F C17F 1.459(5)
N1F C1F 1.481(5)
N1F C4F 1.329(5)
N1F C5F 1.496(5)
N2F H2F 0.8800
N2F C4F 1.314(5)
N2F C18F 1.473(5)
C1F H1F 1.0000
C1F C2F 1.534(5)
C1F C8F 1.517(5)
C2F H2FA 0.9900
C2F H2FB 0.9900
C2F C3F 1.542(6)
C3F C4F 1.527(6)
C3F C14F 1.539(5)
C3F C16F 1.512(5)
C5F H5F 1.0000
C5F C6F 1.531(7)
C5F C7F 1.510(6)
C6F H6FA 0.9800
C6F H6FB 0.9800
C6F H6FC 0.9800
C7F H7FA 0.9800
C7F H7FB 0.9800
C7F H7FC 0.9800
C8F C9F 1.399(6)
C8F C13F 1.382(6)
C9F H9F 0.9500
C9F C10F 1.393(6)
C10F H10F 0.9500
C10F C11F 1.408(8)
C11F H11F 0.9500
C11F C12F 1.384(8)
C12F H12F 0.9500
C12F C13F 1.398(6)
C13F H13F 0.9500
C15F H15G 0.9800
C15F H15H 0.9800
C15F H15I 0.9800
C17F H17G 0.9800
C17F H17H 0.9800
C17F H17I 0.9800
C18F H18F 1.0000
C18F C19F 1.523(6)
C18F C20F 1.529(5)
C19F H19G 0.9800
C19F H19H 0.9800
C19F H19I 0.9800
C20F H20G 0.9800
C20F H20H 0.9800
C20F H20I 0.9800
O5A H5AA 0.865(13)
O5A H5AB 0.866(13)
O5B H5BA 0.852(13)
O5B H5BB 0.847(12)
O5C H5CA 0.863(12)
O5C H5CB 0.863(12)
O5D H5DA 0.874(14)
O5D H5DB 0.876(14)
O5E H5EA 0.869(13)
O5E H5EB 0.874(13)
O5F H5FA 0.866(12)
O5F H5FB 0.868(13)

loop_
_geom_hbond_atom_site_label_D
_geom_hbond_atom_site_label_H
_geom_hbond_atom_site_label_A
_geom_hbond_distance_DH
_geom_hbond_distance_HA
_geom_hbond_distance_DA
_geom_hbond_angle_DHA
_geom_hbond_site_symmetry_A
N2A H2A O5A 0.88 1.97 2.815(5) 159.9 1_455
N2C H2C O5C 0.88 1.98 2.816(5) 159.3 .
N2D H2D O5D 0.88 1.99 2.828(5) 157.5 1_455
N2E H2E O5E 0.88 1.98 2.811(5) 157.4 .
N2F H2F O5F 0.88 1.96 2.795(5) 157.9 .
O5A H5AA Br1D 0.865(13) 2.49(2) 3.256(3) 148(3) 1_545
O5A H5AB Br1A 0.866(13) 2.489(17) 3.308(3) 158(4) .
O5B H5BA Br1E 0.852(13) 2.47(2) 3.260(3) 154(4) .
O5B H5BB Br1B 0.847(12) 2.471(17) 3.292(3) 163(5) 1_565
O5C H5CA Br1F 0.863(12) 2.448(15) 3.290(3) 165(3) 1_545
O5C H5CB Br1C 0.863(12) 2.473(13) 3.330(3) 172(4) .
O5D H5DA Br1A 0.874(14) 2.466(15) 3.339(3) 177(4) 1_565
O5D H5DB Br1D 0.876(14) 2.416(16) 3.286(3) 173(4) .
O5E H5EA Br1B 0.869(13) 2.395(15) 3.261(3) 174(5) 1_565
O5E H5EB Br1E 0.874(13) 2.445(17) 3.306(3) 169(4) .
O5F H5FA Br1C 0.866(12) 2.438(15) 3.296(3) 171(4) 1_565
O5F H5FB Br1F 0.868(13) 2.448(17) 3.288(3) 163(5) .
